data_7714774
loop_
_publ_author_name
'Sumida, Akifumi'
'Onishi, Tomoharu'
'Imoto, Hiroaki'
'Naka, Kensuke'

_publ_section_title
;
 Synthesis, structures, and photophysical properties of &#x3c0;-extended
 arsaborins.
;
_journal_issue 4
_journal_name_full 'Dalton transactions (Cambridge, England : 2003)'
_journal_page_first 1706
_journal_page_last 1713
_journal_paper_doi 10.1039/d3dt03798c
_journal_volume 53
_journal_year 2024
_chemical_formula_moiety 'C35 H28 As B, 0.5(C H2 Cl2)'
_chemical_formula_sum 'C35.5 H29 As B Cl'
_chemical_formula_weight 576.77
_space_group_crystal_system triclinic
_space_group_IT_number 2
_space_group_name_Hall '-P 1'
_space_group_name_H-M_alt 'P -1'
_atom_sites_solution_hydrogens geom
_atom_sites_solution_primary dual
_audit_creation_date 2023-02-02
_audit_creation_method
;
Olex2 1.5-ac5-024
(compiled 2022.04.12 svn.rca3783a0 for Rigaku Oxford Diffraction, GUI svn.r6498)
;
_audit_update_record
;
2023-10-26 deposited with the CCDC.	2023-12-20 downloaded from the CCDC.
;
_cell_angle_alpha 86.788(4)
_cell_angle_beta 75.613(4)
_cell_angle_gamma 74.804(4)
_cell_formula_units_Z 4
_cell_length_a 11.0750(5)
_cell_length_b 16.3776(7)
_cell_length_c 16.4079(8)
_cell_measurement_reflns_used 7504
_cell_measurement_temperature 100.15
_cell_measurement_theta_max 32.0800
_cell_measurement_theta_min 2.7550
_cell_volume 2781.8(2)
_computing_cell_refinement 'CrysAlisPro 1.171.42.74a (Rigaku OD, 2022)'
_computing_data_collection 'CrysAlisPro 1.171.42.74a (Rigaku OD, 2022)'
_computing_data_reduction 'CrysAlisPro 1.171.42.74a (Rigaku OD, 2022)'
_computing_molecular_graphics 'Olex2 1.5-ac5-024 (Dolomanov et al., 2009)'
_computing_publication_material 'Olex2 1.5-ac5-024 (Dolomanov et al., 2009)'
_computing_structure_refinement 'SHELXL 2018/3 (Sheldrick, 2015)'
_computing_structure_solution 'SHELXT 2018/2 (Sheldrick, 2018)'
_diffrn_ambient_temperature 100.15
_diffrn_detector 'CCD plate'
_diffrn_measured_fraction_theta_full 0.998
_diffrn_measured_fraction_theta_max 0.998
_diffrn_measurement_details
;
List of Runs (angles in degrees, time in seconds):

  # Type    Start    End  Width  t~exp~   \w     \q     \k     \f   Frames
#--------------------------------------------------------------------------
  1  \w    -74.00 107.00   0.10    4.50    --   30.00  54.00-180.00 1810
  2  \w     36.00  76.00   0.10    4.50    --   30.00  54.00  90.00  400
  3  \w     38.00 108.00   0.10    4.50    --   30.00  54.00  30.00  700
  4  \w     38.00  92.00   0.10    4.50    --   30.00  54.00-120.00  540
  5  \w    -48.00 -22.00   0.10    4.50    --   30.00  54.00-150.00  260
  6  \w    -74.00 -32.00   0.10    4.50    --   30.00  54.00  30.00  420
;
_diffrn_measurement_device 'two-circle diffractometer'
_diffrn_measurement_device_type 'XtaLAB Mini (JP)'
_diffrn_measurement_method '\w scans'
_diffrn_orient_matrix_type 'CrysAlisPro convention (1999,Acta A55,543-557)'
_diffrn_orient_matrix_UB_11 0.0531899000
_diffrn_orient_matrix_UB_12 -0.0067974000
_diffrn_orient_matrix_UB_13 -0.0356280000
_diffrn_orient_matrix_UB_21 0.0007910000
_diffrn_orient_matrix_UB_22 -0.0434162000
_diffrn_orient_matrix_UB_23 -0.0005032000
_diffrn_orient_matrix_UB_31 -0.0430020000
_diffrn_orient_matrix_UB_32 0.0091112000
_diffrn_orient_matrix_UB_33 -0.0268686000
_diffrn_radiation_monochromator graphite
_diffrn_radiation_probe x-ray
_diffrn_radiation_type 'Mo K\a'
_diffrn_radiation_wavelength 0.71073
_diffrn_reflns_av_R_equivalents 0.0495
_diffrn_reflns_av_unetI/netI 0.0782
_diffrn_reflns_Laue_measured_fraction_full 0.998
_diffrn_reflns_Laue_measured_fraction_max 0.998
_diffrn_reflns_limit_h_max 13
_diffrn_reflns_limit_h_min -12
_diffrn_reflns_limit_k_max 20
_diffrn_reflns_limit_k_min -20
_diffrn_reflns_limit_l_max 20
_diffrn_reflns_limit_l_min -20
_diffrn_reflns_number 20553
_diffrn_reflns_point_group_measured_fraction_full 0.998
_diffrn_reflns_point_group_measured_fraction_max 0.998
_diffrn_reflns_theta_full 25.242
_diffrn_reflns_theta_max 26.373
_diffrn_reflns_theta_min 2.563
_diffrn_source 'fine-focus sealed X-ray tube'
_diffrn_source_type 'Rigaku (Mo) X-ray Source'
_exptl_absorpt_coefficient_mu 1.342
_exptl_absorpt_correction_T_max 0.993
_exptl_absorpt_correction_T_min 0.930
_exptl_absorpt_correction_type analytical
_exptl_absorpt_process_details
;
CrysAlisPro 1.171.42.74a (Rigaku Oxford Diffraction, 2022)
Analytical numeric absorption correction using a multifaceted crystal
model based on expressions derived by R.C. Clark & J.S. Reid.
(Clark, R. C. & Reid, J. S. (1995). Acta Cryst. A51, 887-897)
Empirical absorption correction using spherical harmonics,
implemented in SCALE3 ABSPACK scaling algorithm.
;
_exptl_crystal_colour yellow
_exptl_crystal_colour_primary yellow
_exptl_crystal_density_diffrn 1.377
_exptl_crystal_description needle
_exptl_crystal_F_000 1188
_exptl_crystal_size_max 0.91
_exptl_crystal_size_mid 0.15
_exptl_crystal_size_min 0.05
_refine_diff_density_max 1.236
_refine_diff_density_min -0.957
_refine_diff_density_rms 0.111
_refine_ls_extinction_method none
_refine_ls_goodness_of_fit_ref 1.043
_refine_ls_hydrogen_treatment constr
_refine_ls_matrix_type full
_refine_ls_number_parameters 707
_refine_ls_number_reflns 11366
_refine_ls_number_restraints 32
_refine_ls_restrained_S_all 1.042
_refine_ls_R_factor_all 0.0768
_refine_ls_R_factor_gt 0.0499
_refine_ls_shift/su_max 0.003
_refine_ls_shift/su_mean 0.000
_refine_ls_structure_factor_coef Fsqd
_refine_ls_weighting_details 'w=1/[\s^2^(Fo^2^)+(0.0661P)^2^+1.7530P] where P=(Fo^2^+2Fc^2^)/3'
_refine_ls_weighting_scheme calc
_refine_ls_wR_factor_gt 0.1219
_refine_ls_wR_factor_ref 0.1438
_reflns_Friedel_coverage 0.000
_reflns_number_gt 8569
_reflns_number_total 11366
_reflns_threshold_expression 'I > 2\s(I)'
_cod_data_source_file d3dt03798c2.cif
_cod_data_source_block 3b
_cod_depositor_comments 'Adding full bibliography for 7714770--7714783.cif.'
_cod_original_formula_sum 'C35.50 H29 As B Cl'
_cod_database_code 7714774
_shelx_shelxl_version_number 2018/3
_chemical_oxdiff_formula CHBAsCl
_shelx_space_group_comment
;
The symmetry employed for this shelxl refinement is uniquely defined
by the following loop, which should always be used as a source of
symmetry information in preference to the above space-group names.
They are only intended as comments.
;
_shelx_estimated_absorpt_t_max 0.936
_shelx_estimated_absorpt_t_min 0.375
_olex2_refinement_description
;
1. Fixed Uiso
 At 1.2 times of:
  All C(H) groups, All C(H,H,H,H) groups
 At 1.5 times of:
  All C(H,H,H) groups
2. Uiso/Uaniso restraints and constraints
Uanis(B2) = Uanis(C63)
Uanis(C21) = Uanis(As1)
3. Rigid body (RIGU) restrains
 As2, C36, C48, B2, C38, C39
 with sigma for 1-2 distances of 0.002 and sigma for 1-3 distances of 0.002
4. Others
 Sof(Cl1A)=Sof(Cl2A)=Sof(H72C)=Sof(H72D)=1-FVAR(1)
 Sof(H72A)=Sof(H72B)=Sof(Cl2B)=Sof(Cl1B)=FVAR(1)
5.a Secondary CH2 refined with riding coordinates:
 C72(H72C,H72D), C72(H72A,H72B)
5.b Aromatic/amide H refined with riding coordinates:
 C56(H56), C40(H40), C22(H22), C47(H47), C5(H5), C49(H49), C58(H58), C62(H62),
 C51(H51), C13(H13), C67(H67), C45(H45), C12(H12), C53(H53), C54(H54), C59(H59),
  C20(H20), C60(H60), C65(H65), C61(H61), C26(H26), C52(H52), C7(H7), C44(H44),
 C42(H42), C23(H23), C16(H16), C10(H10), C25(H25), C15(H15), C18(H18), C43(H43),
  C9(H9), C8(H8), C24(H24), C17(H17), C31(H31), C29(H29)
5.c Idealised Me refined as rotating group:
 C69(H69A,H69B,H69C), C71(H71A,H71B,H71C), C70(H70A,H70B,H70C), C33(H33A,H33B,
 H33C), C34(H34A,H34B,H34C), C35(H35A,H35B,H35C)
;
_olex2_submission_special_instructions 'No special instructions were received'
_oxdiff_exptl_absorpt_empirical_details
;
Empirical correction (ABSPACK) includes:
- Absorption correction using spherical harmonics
- Frame scaling
;
_oxdiff_exptl_absorpt_empirical_full_max 1.346
_oxdiff_exptl_absorpt_empirical_full_min 0.648

loop_
_space_group_symop_operation_xyz
'x, y, z'
'-x, -y, -z'

loop_
_atom_site_label
_atom_site_type_symbol
_atom_site_fract_x
_atom_site_fract_y
_atom_site_fract_z
_atom_site_U_iso_or_equiv
_atom_site_adp_type
_atom_site_occupancy
_atom_site_site_symmetry_order
_atom_site_calc_flag
_atom_site_refinement_flags_posn
_atom_site_refinement_flags_adp
_atom_site_refinement_flags_occupancy
_atom_site_disorder_assembly
_atom_site_disorder_group
As2 As 0.23866(3) 0.43490(2) 1.36705(2) 0.01472(11) Uani 1 1 d . . . . .
As1 As 0.40232(4) 0.24301(2) 1.17348(2) 0.01864(11) Uani 1 1 d . . . . .
C57 C 0.2316(3) 0.4678(2) 1.4822(2) 0.0156(7) Uani 1 1 d . . . . .
C38 C 0.2804(3) 0.2625(2) 1.4344(2) 0.0143(7) Uani 1 1 d . . . . .
C50 C 0.0235(3) 0.2569(2) 1.4421(2) 0.0147(7) Uani 1 1 d . . . . .
C55 C 0.1075(3) 0.1904(2) 1.4751(2) 0.0128(7) Uani 1 1 d . . . . .
C36 C 0.4246(3) 0.3898(2) 1.3284(2) 0.0140(7) Uani 1 1 d . . . . .
C1 C 0.2802(3) 0.1821(2) 1.1587(2) 0.0170(7) Uani 1 1 d . . . . .
C48 C 0.4917(3) 0.3163(2) 1.3652(2) 0.0142(7) Uani 1 1 d . . . . .
C56 C 0.2337(3) 0.1950(2) 1.4696(2) 0.0145(7) Uani 1 1 d . . . . .
H56 H 0.289863 0.149501 1.491105 0.017 Uiso 1 1 calc R U . . .
C41 C 0.6206(4) 0.3987(2) 1.2282(2) 0.0166(7) Uani 1 1 d . . . . .
C40 C 0.4882(3) 0.4290(2) 1.2634(2) 0.0150(7) Uani 1 1 d . . . . .
H40 H 0.441501 0.478548 1.241005 0.018 Uiso 1 1 calc R U . . .
C2 C 0.2658(4) 0.1658(2) 1.0773(2) 0.0185(8) Uani 1 1 d . . . . .
C22 C 0.1812(4) 0.3838(2) 1.1681(2) 0.0245(8) Uani 1 1 d . . . . .
H22 H 0.134245 0.349154 1.203900 0.029 Uiso 1 1 calc R U . . .
C46 C 0.6898(3) 0.3265(2) 1.2635(2) 0.0152(7) Uani 1 1 d . . . . .
C39 C 0.1939(3) 0.3287(2) 1.4014(2) 0.0162(7) Uani 1 1 d . . . . .
C47 C 0.6225(3) 0.2881(2) 1.3327(2) 0.0157(7) Uani 1 1 d . . . . .
H47 H 0.669447 0.240766 1.357995 0.019 Uiso 1 1 calc R U . . .
C5 C 0.2035(3) 0.1590(2) 1.2295(2) 0.0159(7) Uani 1 1 d . . . . .
H5 H 0.215352 0.169870 1.282813 0.019 Uiso 1 1 calc R U . . .
C49 C 0.0727(3) 0.3254(2) 1.4045(2) 0.0157(7) Uani 1 1 d . . . . .
H49 H 0.018595 0.370287 1.380801 0.019 Uiso 1 1 calc R U . . .
C19 C 0.7196(4) 0.1732(2) 0.9175(2) 0.0211(8) Uani 1 1 d . . . . .
C64 C 0.5581(3) 0.1140(2) 1.4639(2) 0.0138(7) Uani 1 1 d . . . . .
C58 C 0.1403(4) 0.4490(2) 1.5492(2) 0.0204(8) Uani 1 1 d . . . . .
H58 H 0.080571 0.420481 1.539600 0.024 Uiso 1 1 calc R U . . .
C14 C 0.7504(4) 0.1990(2) 0.9896(2) 0.0198(8) Uani 1 1 d . . . . .
C4 C 0.5295(4) 0.2124(2) 1.0682(2) 0.0177(7) Uani 1 1 d . . . . .
C6 C 0.1068(4) 0.1193(2) 1.2255(2) 0.0177(7) Uani 1 1 d . . . . .
C62 C 0.3167(4) 0.5112(2) 1.4960(2) 0.0186(8) Uani 1 1 d . . . . .
H62 H 0.378198 0.525831 1.449916 0.022 Uiso 1 1 calc R U . . .
C63 C 0.4995(3) 0.1984(2) 1.4871(2) 0.0132(5) Uani 1 1 d . . . . .
C51 C -0.1041(4) 0.2543(2) 1.4488(2) 0.0185(8) Uani 1 1 d . . . . .
H51 H -0.160076 0.298680 1.425997 0.022 Uiso 1 1 calc R U . . .
C13 C 0.6512(4) 0.2175(2) 1.0646(2) 0.0211(8) Uani 1 1 d . . . . .
H13 H 0.670328 0.233878 1.113637 0.025 Uiso 1 1 calc R U . . .
C67 C 0.5613(3) 0.1695(2) 1.6191(2) 0.0155(7) Uani 1 1 d . . . . .
H67 H 0.563344 0.189120 1.672038 0.019 Uiso 1 1 calc R U . . .
C21 C 0.3122(4) 0.3538(2) 1.1376(2) 0.01864(11) Uani 1 1 d . . . . .
C68 C 0.5044(3) 0.2264(2) 1.5655(2) 0.0154(7) Uani 1 1 d . . . . .
C45 C 0.8226(4) 0.2945(2) 1.2287(2) 0.0192(8) Uani 1 1 d . . . . .
H45 H 0.869608 0.246065 1.252390 0.023 Uiso 1 1 calc R U . . .
C66 C 0.6150(3) 0.0854(2) 1.5983(2) 0.0169(7) Uani 1 1 d . . . . .
C12 C 0.1687(3) 0.1296(2) 1.0738(2) 0.0189(8) Uani 1 1 d . . . . .
H12 H 0.155850 0.120564 1.020270 0.023 Uiso 1 1 calc R U . . .
C53 C -0.0660(4) 0.1223(2) 1.5211(2) 0.0210(8) Uani 1 1 d . . . . .
H53 H -0.097294 0.076472 1.548019 0.025 Uiso 1 1 calc R U . . .
C54 C 0.0576(4) 0.1232(2) 1.5152(2) 0.0181(7) Uani 1 1 d . . . . .
H54 H 0.111916 0.077986 1.538338 0.022 Uiso 1 1 calc R U . . .
C69 C 0.5627(4) 0.0822(2) 1.3789(2) 0.0182(8) Uani 1 1 d . . . . .
H69A H 0.480780 0.108211 1.363917 0.027 Uiso 1 1 calc R U . . .
H69B H 0.576765 0.020600 1.380352 0.027 Uiso 1 1 calc R U . . .
H69C H 0.633367 0.097119 1.336919 0.027 Uiso 1 1 calc R U . . .
C59 C 0.1352(4) 0.4714(2) 1.6303(2) 0.0220(8) Uani 1 1 d . . . . .
H59 H 0.072192 0.458242 1.676322 0.026 Uiso 1 1 calc R U . . .
C20 C 0.5926(4) 0.1711(2) 0.9227(2) 0.0218(8) Uani 1 1 d . . . . .
H20 H 0.572090 0.156567 0.873471 0.026 Uiso 1 1 calc R U . . .
C60 C 0.2219(4) 0.5130(2) 1.6440(2) 0.0233(8) Uani 1 1 d . . . . .
H60 H 0.219440 0.527667 1.699742 0.028 Uiso 1 1 calc R U . . .
C65 C 0.6150(3) 0.0593(2) 1.5193(2) 0.0166(7) Uani 1 1 d . . . . .
H65 H 0.655302 0.002036 1.502628 0.020 Uiso 1 1 calc R U . . .
C61 C 0.3113(4) 0.5332(2) 1.5777(2) 0.0219(8) Uani 1 1 d . . . . .
H61 H 0.370129 0.562359 1.587454 0.026 Uiso 1 1 calc R U . . .
C11 C 0.0870(4) 0.1052(2) 1.1460(2) 0.0182(7) Uani 1 1 d . . . . .
C3 C 0.4960(4) 0.1889(2) 0.9949(2) 0.0196(8) Uani 1 1 d . . . . .
C26 C 0.3806(4) 0.4054(2) 1.0874(2) 0.0252(9) Uani 1 1 d . . . . .
H26 H 0.471337 0.385890 1.066623 0.030 Uiso 1 1 calc R U . . .
C52 C -0.1484(4) 0.1883(2) 1.4879(2) 0.0214(8) Uani 1 1 d . . . . .
H52 H -0.235121 0.187114 1.492501 0.026 Uiso 1 1 calc R U . . .
C71 C 0.4497(4) 0.3173(2) 1.5900(2) 0.0220(8) Uani 1 1 d . . . . .
H71A H 0.501691 0.351350 1.553418 0.033 Uiso 1 1 calc R U . . .
H71B H 0.450732 0.324861 1.648619 0.033 Uiso 1 1 calc R U . . .
H71C H 0.360747 0.335654 1.583983 0.033 Uiso 1 1 calc R U . . .
C7 C 0.0263(4) 0.0935(2) 1.2979(2) 0.0213(8) Uani 1 1 d . . . . .
H7 H 0.039652 0.100473 1.351780 0.026 Uiso 1 1 calc R U . . .
C44 C 0.8843(4) 0.3328(2) 1.1608(2) 0.0237(8) Uani 1 1 d . . . . .
H44 H 0.974035 0.310820 1.137439 0.028 Uiso 1 1 calc R U . . .
C42 C 0.6881(4) 0.4367(2) 1.1586(2) 0.0224(8) Uani 1 1 d . . . . .
H42 H 0.643341 0.485835 1.134444 0.027 Uiso 1 1 calc R U . . .
C70 C 0.6723(4) 0.0255(2) 1.6592(2) 0.0217(8) Uani 1 1 d . . . . .
H70A H 0.731851 0.049221 1.679741 0.033 Uiso 1 1 calc R U . . .
H70B H 0.719116 -0.028853 1.630952 0.033 Uiso 1 1 calc R U . . .
H70C H 0.603278 0.016845 1.706758 0.033 Uiso 1 1 calc R U . . .
C23 C 0.1165(4) 0.4637(3) 1.1473(3) 0.0307(9) Uani 1 1 d . . . . .
H23 H 0.025704 0.483282 1.168030 0.037 Uiso 1 1 calc R U . . .
C27 C 0.3257(4) 0.1778(2) 0.9080(2) 0.0211(8) Uani 1 1 d . . . . .
C16 C 0.9677(4) 0.1864(3) 0.9106(3) 0.0278(9) Uani 1 1 d . . . . .
H16 H 1.052169 0.191675 0.907338 0.033 Uiso 1 1 calc R U . . .
C10 C -0.0131(4) 0.0689(2) 1.1412(2) 0.0247(8) Uani 1 1 d . . . . .
H10 H -0.026582 0.059475 1.087929 0.030 Uiso 1 1 calc R U . . .
C25 C 0.3163(5) 0.4856(3) 1.0675(3) 0.0339(10) Uani 1 1 d . . . . .
H25 H 0.363679 0.521102 1.033449 0.041 Uiso 1 1 calc R U . . .
C15 C 0.8758(4) 0.2046(3) 0.9835(3) 0.0261(9) Uani 1 1 d . . . . .
H15 H 0.897085 0.221600 1.031409 0.031 Uiso 1 1 calc R U . . .
C32 C 0.2713(4) 0.2535(3) 0.8726(2) 0.0257(9) Uani 1 1 d . . . . .
C18 C 0.8183(4) 0.1526(2) 0.8427(2) 0.0254(9) Uani 1 1 d . . . . .
H18 H 0.800199 0.133785 0.794409 0.030 Uiso 1 1 calc R U . . .
B2 B 0.4230(4) 0.2610(2) 1.4297(2) 0.0132(5) Uani 1 1 d . . . . .
C43 C 0.8155(4) 0.4043(2) 1.1259(2) 0.0246(9) Uani 1 1 d . . . . .
H43 H 0.858965 0.430443 1.078544 0.030 Uiso 1 1 calc R U . . .
C28 C 0.3480(4) 0.1020(3) 0.8649(2) 0.0255(9) Uani 1 1 d . . . . .
C9 C -0.0909(4) 0.0470(2) 1.2131(3) 0.0257(9) Uani 1 1 d . . . . .
H9 H -0.159679 0.023732 1.209846 0.031 Uiso 1 1 calc R U . . .
C8 C -0.0688(4) 0.0592(2) 1.2917(2) 0.0247(9) Uani 1 1 d . . . . .
H8 H -0.122053 0.042965 1.341354 0.030 Uiso 1 1 calc R U . . .
C24 C 0.1847(5) 0.5147(3) 1.0965(3) 0.0341(10) Uani 1 1 d . . . . .
H24 H 0.141135 0.569349 1.081540 0.041 Uiso 1 1 calc R U . . .
C17 C 0.9380(4) 0.1596(3) 0.8398(3) 0.0278(9) Uani 1 1 d . . . . .
H17 H 1.003257 0.146123 0.788984 0.033 Uiso 1 1 calc R U . . .
C33 C 0.4091(5) 0.0185(3) 0.8993(3) 0.0386(11) Uani 1 1 d . . . . .
H33A H 0.498342 0.016510 0.899374 0.058 Uiso 1 1 calc R U . . .
H33B H 0.408395 -0.027594 0.864048 0.058 Uiso 1 1 calc R U . . .
H33C H 0.360457 0.012280 0.956983 0.058 Uiso 1 1 calc R U . . .
C31 C 0.2396(4) 0.2523(3) 0.7957(3) 0.0348(11) Uani 1 1 d . . . . .
H31 H 0.202733 0.304197 0.771918 0.042 Uiso 1 1 calc R U . . .
B1 B 0.3607(4) 0.1804(2) 0.9954(3) 0.0176(8) Uani 1 1 d . . . . .
C29 C 0.3144(4) 0.1038(3) 0.7888(2) 0.0343(11) Uani 1 1 d . . . . .
H29 H 0.329486 0.051956 0.760090 0.041 Uiso 1 1 calc R U . . .
C30 C 0.2604(4) 0.1777(3) 0.7534(3) 0.0383(12) Uani 1 1 d . . . . .
C34 C 0.2465(5) 0.3359(3) 0.9175(3) 0.0382(11) Uani 1 1 d . . . . .
H34A H 0.184952 0.336161 0.971955 0.057 Uiso 1 1 calc R U . . .
H34B H 0.210767 0.382706 0.883324 0.057 Uiso 1 1 calc R U . . .
H34C H 0.327640 0.342732 0.926369 0.057 Uiso 1 1 calc R U . . .
C35 C 0.2250(6) 0.1773(4) 0.6708(3) 0.0605(18) Uani 1 1 d . . . . .
H35A H 0.303675 0.160834 0.625578 0.091 Uiso 1 1 calc R U . . .
H35B H 0.175152 0.233965 0.659887 0.091 Uiso 1 1 calc R U . . .
H35C H 0.172987 0.136745 0.672986 0.091 Uiso 1 1 calc R U . . .
Cl1A Cl 0.5995(6) 0.3481(3) 0.7989(5) 0.0744(15) Uani 0.573(17) 1 d . . P A 2
Cl2A Cl 0.8194(12) 0.3131(2) 0.6603(3) 0.078(2) Uani 0.573(17) 1 d . . P A 2
C72 C 0.7717(6) 0.3535(3) 0.7567(3) 0.0563(16) Uani 1 1 d . . . . .
H72C H 0.777251 0.412961 0.755579 0.068 Uiso 0.573(17) 1 calc R U P A 2
H72D H 0.826671 0.320623 0.792658 0.068 Uiso 0.573(17) 1 calc R U P A 2
H72A H 0.794913 0.322141 0.806298 0.068 Uiso 0.427(17) 1 calc R U P A 1
H72B H 0.760872 0.414418 0.766533 0.068 Uiso 0.427(17) 1 calc R U P A 1
Cl2B Cl 0.9068(15) 0.3162(3) 0.6595(4) 0.079(4) Uani 0.427(17) 1 d . . P A 1
Cl1B Cl 0.6408(12) 0.3397(4) 0.7471(14) 0.104(5) Uani 0.427(17) 1 d . . P A 1

loop_
_atom_site_aniso_label
_atom_site_aniso_U_11
_atom_site_aniso_U_22
_atom_site_aniso_U_33
_atom_site_aniso_U_23
_atom_site_aniso_U_13
_atom_site_aniso_U_12
As2 0.0191(2) 0.01119(18) 0.01393(19) 0.00006(13) -0.00593(15) -0.00214(14)
As1 0.0229(2) 0.0244(2) 0.01002(19) -0.00310(14) -0.00429(16) -0.00744(16)
C57 0.0188(18) 0.0073(16) 0.0169(18) -0.0036(13) -0.0036(15) 0.0035(14)
C38 0.0186(16) 0.0199(17) 0.0060(16) 0.0028(13) -0.0049(14) -0.0063(14)
C50 0.0182(18) 0.0105(16) 0.0119(17) -0.0073(13) -0.0001(15) 0.0007(14)
C55 0.0172(18) 0.0093(16) 0.0076(16) -0.0053(12) 0.0000(14) 0.0025(13)
C36 0.0200(18) 0.0123(16) 0.0119(17) -0.0037(12) -0.0060(14) -0.0050(13)
C1 0.0205(19) 0.0192(18) 0.0113(17) -0.0008(14) -0.0035(15) -0.0053(15)
C48 0.0210(18) 0.0149(16) 0.0090(16) -0.0005(12) -0.0070(14) -0.0053(14)
C56 0.0195(18) 0.0158(17) 0.0066(16) -0.0025(13) -0.0034(14) -0.0011(14)
C41 0.026(2) 0.0118(17) 0.0132(17) -0.0034(13) -0.0063(16) -0.0045(15)
C40 0.0216(19) 0.0107(16) 0.0135(17) -0.0002(13) -0.0068(15) -0.0029(14)
C2 0.0218(19) 0.0215(19) 0.0126(18) -0.0033(14) -0.0060(16) -0.0039(16)
C22 0.032(2) 0.028(2) 0.0113(18) -0.0047(15) -0.0022(17) -0.0064(18)
C46 0.0212(19) 0.0131(17) 0.0115(17) -0.0055(13) -0.0034(15) -0.0041(14)
C39 0.0217(18) 0.0154(17) 0.0139(18) 0.0015(13) -0.0077(15) -0.0057(14)
C47 0.0226(19) 0.0127(17) 0.0136(17) -0.0020(13) -0.0072(15) -0.0047(15)
C5 0.0183(18) 0.0161(18) 0.0102(17) -0.0021(13) -0.0042(15) 0.0021(15)
C49 0.0193(18) 0.0169(18) 0.0112(17) 0.0010(13) -0.0068(15) -0.0021(15)
C19 0.023(2) 0.024(2) 0.0159(19) -0.0015(15) -0.0040(16) -0.0058(16)
C64 0.0147(17) 0.0145(17) 0.0095(17) -0.0020(13) 0.0024(14) -0.0035(14)
C58 0.023(2) 0.0179(18) 0.023(2) 0.0029(15) -0.0108(17) -0.0045(15)
C14 0.023(2) 0.0204(19) 0.0172(19) 0.0011(15) -0.0055(16) -0.0066(16)
C4 0.0212(19) 0.0197(18) 0.0127(18) -0.0033(14) -0.0033(15) -0.0061(15)
C6 0.0201(19) 0.0142(17) 0.0150(18) 0.0010(14) -0.0030(15) 0.0006(15)
C62 0.0212(19) 0.0123(17) 0.0191(19) -0.0051(14) -0.0036(16) 0.0010(15)
C63 0.0171(12) 0.0074(12) 0.0133(13) -0.0026(9) -0.0016(11) -0.0013(10)
C51 0.0212(19) 0.0146(18) 0.0173(19) -0.0063(14) -0.0047(16) 0.0010(15)
C13 0.024(2) 0.023(2) 0.0174(19) -0.0029(15) -0.0073(17) -0.0052(16)
C67 0.0171(18) 0.0145(17) 0.0129(17) -0.0028(13) -0.0021(15) -0.0017(14)
C21 0.0229(2) 0.0244(2) 0.01002(19) -0.00310(14) -0.00429(16) -0.00744(16)
C68 0.0167(18) 0.0146(17) 0.0144(18) -0.0015(13) -0.0025(15) -0.0041(14)
C45 0.027(2) 0.0183(18) 0.0135(18) -0.0001(14) -0.0052(16) -0.0071(16)
C66 0.0166(18) 0.0204(18) 0.0157(18) 0.0076(14) -0.0066(15) -0.0073(15)
C12 0.0212(19) 0.0201(19) 0.0130(18) -0.0053(14) -0.0038(16) -0.0001(15)
C53 0.026(2) 0.0210(19) 0.0179(19) 0.0039(15) -0.0033(17) -0.0110(16)
C54 0.0225(19) 0.0149(18) 0.0153(18) 0.0005(14) -0.0046(16) -0.0021(15)
C69 0.026(2) 0.0122(17) 0.0156(18) -0.0028(14) -0.0032(16) -0.0041(15)
C59 0.023(2) 0.0200(19) 0.019(2) 0.0015(15) -0.0043(17) 0.0005(16)
C20 0.025(2) 0.026(2) 0.0150(19) -0.0014(15) -0.0040(17) -0.0082(17)
C60 0.028(2) 0.0168(19) 0.023(2) -0.0086(15) -0.0094(18) 0.0033(16)
C65 0.0176(18) 0.0083(16) 0.023(2) 0.0004(14) -0.0042(16) -0.0017(14)
C61 0.023(2) 0.0152(18) 0.028(2) -0.0075(15) -0.0089(18) -0.0015(15)
C11 0.0197(19) 0.0179(18) 0.0158(18) -0.0023(14) -0.0035(16) -0.0027(15)
C3 0.026(2) 0.0219(19) 0.0123(18) 0.0006(14) -0.0060(16) -0.0067(16)
C26 0.031(2) 0.025(2) 0.022(2) 0.0007(16) -0.0080(18) -0.0108(18)
C52 0.0174(19) 0.027(2) 0.021(2) -0.0017(16) -0.0043(16) -0.0078(16)
C71 0.030(2) 0.0196(19) 0.0156(19) -0.0025(15) -0.0093(17) -0.0005(16)
C7 0.024(2) 0.0188(19) 0.0144(19) 0.0004(14) 0.0005(16) 0.0014(16)
C44 0.024(2) 0.030(2) 0.0161(19) -0.0034(16) 0.0013(17) -0.0101(17)
C42 0.031(2) 0.025(2) 0.0146(19) 0.0047(15) -0.0078(17) -0.0116(17)
C70 0.024(2) 0.0149(18) 0.022(2) 0.0030(15) -0.0068(17) 0.0015(15)
C23 0.037(2) 0.032(2) 0.022(2) -0.0102(17) -0.0081(19) -0.0020(19)
C27 0.0208(19) 0.035(2) 0.0107(18) -0.0025(15) -0.0004(16) -0.0150(17)
C16 0.021(2) 0.033(2) 0.029(2) 0.0052(18) -0.0059(18) -0.0069(18)
C10 0.027(2) 0.026(2) 0.022(2) -0.0034(16) -0.0040(18) -0.0100(17)
C25 0.051(3) 0.034(2) 0.022(2) 0.0031(18) -0.011(2) -0.017(2)
C15 0.025(2) 0.031(2) 0.022(2) -0.0022(17) -0.0068(18) -0.0055(18)
C32 0.028(2) 0.038(2) 0.0149(19) 0.0042(17) -0.0055(17) -0.0172(19)
C18 0.027(2) 0.029(2) 0.0161(19) -0.0079(16) -0.0005(17) -0.0026(17)
B2 0.0171(12) 0.0074(12) 0.0133(13) -0.0026(9) -0.0016(11) -0.0013(10)
C43 0.031(2) 0.028(2) 0.0141(19) 0.0028(16) -0.0003(17) -0.0126(18)
C28 0.023(2) 0.037(2) 0.0159(19) -0.0103(16) 0.0023(17) -0.0113(18)
C9 0.025(2) 0.023(2) 0.028(2) -0.0005(16) 0.0009(18) -0.0106(17)
C8 0.024(2) 0.027(2) 0.017(2) 0.0054(16) -0.0016(17) -0.0008(17)
C24 0.058(3) 0.023(2) 0.023(2) -0.0019(17) -0.018(2) -0.005(2)
C17 0.024(2) 0.030(2) 0.023(2) 0.0002(17) -0.0013(18) -0.0017(18)
C33 0.045(3) 0.039(3) 0.032(3) -0.011(2) -0.003(2) -0.013(2)
C31 0.033(2) 0.055(3) 0.023(2) 0.010(2) -0.010(2) -0.019(2)
B1 0.026(2) 0.0121(19) 0.013(2) -0.0040(15) -0.0018(18) -0.0037(17)
C29 0.034(2) 0.064(3) 0.0112(19) -0.015(2) 0.0046(18) -0.031(2)
C30 0.033(2) 0.081(4) 0.011(2) 0.003(2) -0.0028(19) -0.037(3)
C34 0.051(3) 0.029(2) 0.036(3) 0.007(2) -0.019(2) -0.007(2)
C35 0.061(4) 0.128(5) 0.013(2) 0.007(3) -0.010(2) -0.061(4)
Cl1A 0.084(3) 0.0263(17) 0.106(4) 0.022(2) -0.021(3) -0.0088(16)
Cl2A 0.127(7) 0.0602(19) 0.0382(17) -0.0160(13) -0.013(3) -0.010(2)
C72 0.102(5) 0.029(3) 0.044(3) 0.000(2) -0.042(3) -0.004(3)
Cl2B 0.119(8) 0.038(2) 0.046(2) -0.0114(15) 0.024(3) -0.004(3)
Cl1B 0.081(6) 0.036(2) 0.224(14) 0.009(5) -0.094(8) -0.011(3)

loop_
_atom_type_symbol
_atom_type_description
_atom_type_scat_dispersion_real
_atom_type_scat_dispersion_imag
_atom_type_scat_source
C C 0.0033 0.0016 'International Tables Vol C Tables 4.2.6.8 and 6.1.1.4'
H H 0.0000 0.0000 'International Tables Vol C Tables 4.2.6.8 and 6.1.1.4'
As As 0.0499 2.0058 'International Tables Vol C Tables 4.2.6.8 and 6.1.1.4'
B B 0.0013 0.0007 'International Tables Vol C Tables 4.2.6.8 and 6.1.1.4'
Cl Cl 0.1484 0.1585 'International Tables Vol C Tables 4.2.6.8 and 6.1.1.4'

loop_
_exptl_crystal_face_index_h
_exptl_crystal_face_index_k
_exptl_crystal_face_index_l
_exptl_crystal_face_perp_dist
0 1 0 0.0684
0 -1 0 0.0781
0 0 -1 0.0208
0 0 1 0.0300
-2 -1 0 0.4183
2 1 0 0.4444

loop_
_geom_angle_atom_site_label_1
_geom_angle_atom_site_label_2
_geom_angle_atom_site_label_3
_geom_angle
_geom_angle_site_symmetry_1
_geom_angle_site_symmetry_3
_geom_angle_publ_flag
C36 As2 C57 98.55(14) . . ?
C39 As2 C57 94.17(14) . . ?
C39 As2 C36 98.04(14) . . ?
C1 As1 C21 96.48(14) . . ?
C4 As1 C1 98.83(15) . . ?
C4 As1 C21 96.58(15) . . ?
C58 C57 As2 120.0(3) . . ?
C58 C57 C62 119.8(3) . . ?
C62 C57 As2 120.2(3) . . ?
C56 C38 C39 116.7(3) . . ?
C56 C38 B2 119.2(3) . . ?
C39 C38 B2 124.0(3) . . ?
C55 C50 C49 117.6(3) . . ?
C51 C50 C55 119.9(3) . . ?
C51 C50 C49 122.5(3) . . ?
C50 C55 C54 117.8(3) . . ?
C56 C55 C50 119.2(3) . . ?
C56 C55 C54 123.0(3) . . ?
C48 C36 As2 121.5(3) . . ?
C40 C36 As2 117.7(3) . . ?
C40 C36 C48 120.7(3) . . ?
C2 C1 As1 122.2(3) . . ?
C5 C1 As1 117.1(3) . . ?
C5 C1 C2 120.7(3) . . ?
C36 C48 B2 123.3(3) . . ?
C47 C48 C36 117.4(3) . . ?
C47 C48 B2 118.7(3) . . ?
C38 C56 C55 123.0(3) . . ?
C40 C41 C46 118.6(3) . . ?
C40 C41 C42 123.1(3) . . ?
C42 C41 C46 118.4(3) . . ?
C36 C40 C41 122.0(3) . . ?
C1 C2 B1 122.6(3) . . ?
C12 C2 C1 117.6(3) . . ?
C12 C2 B1 119.6(3) . . ?
C21 C22 C23 121.0(4) . . ?
C47 C46 C41 118.5(3) . . ?
C45 C46 C41 119.5(3) . . ?
C45 C46 C47 122.0(3) . . ?
C38 C39 As2 120.2(2) . . ?
C49 C39 As2 117.4(3) . . ?
C49 C39 C38 121.6(3) . . ?
C48 C47 C46 122.7(3) . . ?
C1 C5 C6 121.4(3) . . ?
C39 C49 C50 121.8(3) . . ?
C20 C19 C14 118.8(4) . . ?
C20 C19 C18 122.6(3) . . ?
C18 C19 C14 118.6(3) . . ?
C63 C64 C69 120.7(3) . . ?
C65 C64 C63 119.6(3) . . ?
C65 C64 C69 119.7(3) . . ?
C57 C58 C59 120.4(3) . . ?
C13 C14 C19 118.0(3) . . ?
C15 C14 C19 118.9(4) . . ?
C15 C14 C13 123.1(3) . . ?
C13 C4 As1 117.4(3) . . ?
C13 C4 C3 120.9(3) . . ?
C3 C4 As1 121.6(3) . . ?
C5 C6 C11 119.2(3) . . ?
C5 C6 C7 122.9(3) . . ?
C7 C6 C11 117.9(3) . . ?
C57 C62 C61 119.5(4) . . ?
C64 C63 C68 118.6(3) . . ?
C64 C63 B2 121.5(3) . . ?
C68 C63 B2 119.9(3) . . ?
C52 C51 C50 120.5(3) . . ?
C4 C13 C14 121.7(3) . . ?
C66 C67 C68 122.2(3) . . ?
C22 C21 As1 120.0(3) . . ?
C22 C21 C26 119.2(4) . . ?
C26 C21 As1 120.6(3) . . ?
C63 C68 C71 119.9(3) . . ?
C67 C68 C63 119.8(3) . . ?
C67 C68 C71 120.3(3) . . ?
C44 C45 C46 120.4(3) . . ?
C67 C66 C65 117.5(3) . . ?
C67 C66 C70 120.4(3) . . ?
C65 C66 C70 122.1(3) . . ?
C2 C12 C11 123.1(3) . . ?
C54 C53 C52 120.7(3) . . ?
C53 C54 C55 121.1(3) . . ?
C60 C59 C58 119.7(4) . . ?
C3 C20 C19 123.7(3) . . ?
C61 C60 C59 120.2(3) . . ?
C66 C65 C64 122.2(3) . . ?
C60 C61 C62 120.4(3) . . ?
C12 C11 C6 117.9(3) . . ?
C12 C11 C10 122.3(3) . . ?
C10 C11 C6 119.8(3) . . ?
C4 C3 B1 123.4(3) . . ?
C20 C3 C4 116.9(3) . . ?
C20 C3 B1 119.7(3) . . ?
C25 C26 C21 119.8(4) . . ?
C51 C52 C53 120.0(3) . . ?
C8 C7 C6 121.1(3) . . ?
C45 C44 C43 120.0(4) . . ?
C43 C42 C41 120.9(3) . . ?
C24 C23 C22 119.6(4) . . ?
C32 C27 C28 118.9(3) . . ?
C32 C27 B1 119.0(3) . . ?
C28 C27 B1 122.1(3) . . ?
C15 C16 C17 119.9(4) . . ?
C9 C10 C11 120.2(4) . . ?
C24 C25 C26 120.8(4) . . ?
C16 C15 C14 121.3(4) . . ?
C27 C32 C31 119.6(4) . . ?
C27 C32 C34 120.1(3) . . ?
C31 C32 C34 120.3(4) . . ?
C17 C18 C19 120.3(4) . . ?
C38 B2 C63 119.8(3) . . ?
C48 B2 C38 120.0(3) . . ?
C48 B2 C63 120.1(3) . . ?
C42 C43 C44 120.8(3) . . ?
C27 C28 C33 121.2(3) . . ?
C29 C28 C27 119.4(4) . . ?
C29 C28 C33 119.4(4) . . ?
C10 C9 C8 119.7(4) . . ?
C7 C8 C9 121.2(4) . . ?
C25 C24 C23 119.5(4) . . ?
C18 C17 C16 121.0(4) . . ?
C30 C31 C32 121.6(4) . . ?
C2 B1 C3 121.6(3) . . ?
C2 B1 C27 119.9(3) . . ?
C3 B1 C27 118.2(3) . . ?
C30 C29 C28 122.3(4) . . ?
C31 C30 C35 121.0(5) . . ?
C29 C30 C31 118.0(4) . . ?
C29 C30 C35 120.9(5) . . ?
Cl2A C72 Cl1A 106.8(4) . . ?
Cl1B C72 Cl2B 111.5(5) . . ?

loop_
_geom_bond_atom_site_label_1
_geom_bond_atom_site_label_2
_geom_bond_distance
_geom_bond_site_symmetry_2
_geom_bond_publ_flag
As2 C57 1.971(3) . ?
As2 C36 1.948(4) . ?
As2 C39 1.947(3) . ?
As1 C1 1.944(3) . ?
As1 C4 1.933(4) . ?
As1 C21 1.964(4) . ?
C57 C58 1.377(5) . ?
C57 C62 1.385(5) . ?
C38 C56 1.380(5) . ?
C38 C39 1.427(5) . ?
C38 B2 1.556(5) . ?
C50 C55 1.413(5) . ?
C50 C49 1.420(5) . ?
C50 C51 1.402(5) . ?
C55 C56 1.400(5) . ?
C55 C54 1.416(5) . ?
C36 C48 1.427(5) . ?
C36 C40 1.354(5) . ?
C1 C2 1.432(5) . ?
C1 C5 1.358(5) . ?
C48 C47 1.374(5) . ?
C48 B2 1.541(5) . ?
C41 C40 1.400(5) . ?
C41 C46 1.411(5) . ?
C41 C42 1.411(5) . ?
C2 C12 1.370(5) . ?
C2 B1 1.536(5) . ?
C22 C21 1.375(5) . ?
C22 C23 1.387(6) . ?
C46 C47 1.410(5) . ?
C46 C45 1.405(5) . ?
C39 C49 1.345(5) . ?
C5 C6 1.406(5) . ?
C19 C14 1.423(5) . ?
C19 C20 1.397(5) . ?
C19 C18 1.414(5) . ?
C64 C63 1.393(5) . ?
C64 C69 1.500(5) . ?
C64 C65 1.388(5) . ?
C58 C59 1.384(5) . ?
C14 C13 1.418(5) . ?
C14 C15 1.394(5) . ?
C4 C13 1.359(5) . ?
C4 C3 1.443(5) . ?
C6 C11 1.416(5) . ?
C6 C7 1.415(5) . ?
C62 C61 1.391(5) . ?
C63 C68 1.409(5) . ?
C63 B2 1.577(5) . ?
C51 C52 1.365(5) . ?
C67 C68 1.385(5) . ?
C67 C66 1.375(5) . ?
C21 C26 1.384(5) . ?
C68 C71 1.489(5) . ?
C45 C44 1.367(5) . ?
C66 C65 1.387(5) . ?
C66 C70 1.497(5) . ?
C12 C11 1.408(5) . ?
C53 C54 1.352(5) . ?
C53 C52 1.400(5) . ?
C59 C60 1.380(5) . ?
C20 C3 1.371(5) . ?
C60 C61 1.368(6) . ?
C11 C10 1.409(5) . ?
C3 B1 1.538(6) . ?
C26 C25 1.384(6) . ?
C7 C8 1.342(5) . ?
C44 C43 1.398(5) . ?
C42 C43 1.351(6) . ?
C23 C24 1.379(6) . ?
C27 C32 1.392(5) . ?
C27 C28 1.397(5) . ?
C27 B1 1.582(5) . ?
C16 C15 1.353(6) . ?
C16 C17 1.405(6) . ?
C10 C9 1.367(5) . ?
C25 C24 1.377(7) . ?
C32 C31 1.394(5) . ?
C32 C34 1.502(6) . ?
C18 C17 1.349(5) . ?
C28 C33 1.505(6) . ?
C28 C29 1.387(5) . ?
C9 C8 1.406(5) . ?
C31 C30 1.377(7) . ?
C29 C30 1.368(7) . ?
C30 C35 1.503(6) . ?
Cl1A C72 1.884(9) . ?
Cl2A C72 1.655(6) . ?
C72 Cl2B 1.898(9) . ?
C72 Cl1B 1.570(9) . ?

loop_
_exptl_oxdiff_crystal_face_indexfrac_h
_exptl_oxdiff_crystal_face_indexfrac_k
_exptl_oxdiff_crystal_face_indexfrac_l
_exptl_oxdiff_crystal_face_x
_exptl_oxdiff_crystal_face_y
_exptl_oxdiff_crystal_face_z
0.0019 1.4899 0.4941 -0.0276 -0.0649 0.0002
-0.0019 -1.4899 -0.4941 0.0276 0.0649 -0.0002
-0.0015 0.4929 -1.4911 0.0497 -0.0207 0.0446
0.0015 -0.4929 1.4911 -0.0497 0.0207 -0.0446
-1.9843 -0.9863 0.0073 -0.0991 0.0413 0.0761
1.9843 0.9863 -0.0073 0.0991 -0.0413 -0.0761
